data_1539181
loop_
_publ_author_name
'Vanyarkho, V.G.'
'Zlomanov, V.P.'
'Novoselova, A.V.'

_publ_section_title
;
 The system Pb Te - Mn Te
;
_journal_name_full
;
Inorganic Materials (USSR) (see: Izv.Akad.Nauk, Neorg.Mater.)
;
_journal_page_first 1102
_journal_page_last 1104
_journal_volume 6
_journal_year 1970
_chemical_formula_sum 'Mn Te'
_space_group_IT_number 194
_symmetry_space_group_name_Hall '-P 6c 2c'
_symmetry_space_group_name_H-M 'P 63/m m c'
_cell_angle_alpha 90
_cell_angle_beta 90
_cell_angle_gamma 120
_cell_formula_units_Z 2
_cell_length_a 4.155
_cell_length_b 4.155
_cell_length_c 6.711
_cell_volume 100.337
_citation_journal_id_ASTM INOMAF
_cod_data_source_file Vanyarkho_INOMAF_1970_671.cif
_cod_data_source_block Mn1Te1
_cod_original_cell_volume 100.3367
_cod_original_formula_sum 'Mn1 Te1'
_cod_database_code 1539181

loop_
_symmetry_equiv_pos_as_xyz
x,y,z
x-y,x,z+1/2
-y,x-y,z
-x,-y,z+1/2
-x+y,-x,z
y,-x+y,z+1/2
-y,-x,-z+1/2
x-y,-y,-z
x,x-y,-z+1/2
y,x,-z
-x+y,y,-z+1/2
-x,-x+y,-z
-x,-y,-z
-x+y,-x,-z-1/2
y,-x+y,-z
x,y,-z-1/2
x-y,x,-z
-y,x-y,-z-1/2
y,x,z-1/2
-x+y,y,z
-x,-x+y,z-1/2
-y,-x,z
x-y,-y,z-1/2
x,x-y,z

loop_
_atom_site_label
_atom_site_type_symbol
_atom_site_fract_x
_atom_site_fract_y
_atom_site_fract_z
_atom_site_occupancy
_atom_site_U_iso_or_equiv
Te1 Te-2 0.3333 0.6667 0.25 1 0.0
Mn1 Mn+2 0 0 0 1 0.0
